data_4122348
loop_
_publ_author_name
'Du, Miao'
'Li, Cheng-Peng'
'Chen, Min'
'Ge, Zhi-Wei'
'Wang, Xi'
'Wang, Lei'
'Liu, Chun-Sen'

_publ_section_title
;
 Divergent Kinetic and Thermodynamic Hydration of a Porous Cu(II)
 Coordination Polymer with Exclusive CO2 Sorption Selectivity.
;
_journal_issue 31
_journal_name_full 'Journal of the American Chemical Society'
_journal_page_first 10906
_journal_page_last 10909
_journal_paper_doi 10.1021/ja506357n
_journal_volume 136
_journal_year 2014
_chemical_formula_sum 'C18 H20 Cu N6 O8'
_chemical_formula_weight 511.94
_chemical_name_systematic
; 
 ? 
;
_space_group_IT_number 2
_symmetry_cell_setting triclinic
_symmetry_space_group_name_Hall '-P 1'
_symmetry_space_group_name_H-M 'P -1'
_atom_sites_solution_hydrogens geom
_atom_sites_solution_primary direct
_atom_sites_solution_secondary difmap
_audit_creation_method SHELXL-97
_cell_angle_alpha 81.138(2)
_cell_angle_beta 88.858(1)
_cell_angle_gamma 71.300(2)
_cell_formula_units_Z 1
_cell_length_a 6.2210(8)
_cell_length_b 6.9277(9)
_cell_length_c 12.0077(16)
_cell_measurement_reflns_used 1680
_cell_measurement_temperature 120(2)
_cell_measurement_theta_max 28.36
_cell_measurement_theta_min 3.14
_cell_volume 484.09(11)
_computing_cell_refinement
;
CrysAlisPro, Agilent Technologies,
Version 1.171.36.32 (release 02-08-2013 CrysAlis171 .NET)
(compiled Aug  2 2013,16:46:58)
;
_computing_data_collection
;
CrysAlisPro, Agilent Technologies,
Version 1.171.36.32 (release 02-08-2013 CrysAlis171 .NET)
(compiled Aug  2 2013,16:46:58)
;
_computing_data_reduction
;
CrysAlisPro, Agilent Technologies,
Version 1.171.36.32 (release 02-08-2013 CrysAlis171 .NET)
(compiled Aug  2 2013,16:46:58)
;
_computing_molecular_graphics 'SHELXTL (Sheldrick, 2008)'
_computing_publication_material 'SHELXTL and PLATON (Spek, 2009)'
_computing_structure_refinement 'SHELXL97 (Sheldrick, 2008)'
_computing_structure_solution 'SHELXS97 (Sheldrick, 2008)'
_diffrn_ambient_temperature 120(2)
_diffrn_measured_fraction_theta_full 0.990
_diffrn_measured_fraction_theta_max 0.990
_diffrn_measurement_device_type 'multiwire proportional'
_diffrn_measurement_method 'phi and omega scans'
_diffrn_radiation_monochromator graphite
_diffrn_radiation_source 'fine-focus sealed tube'
_diffrn_radiation_type MoK\a
_diffrn_radiation_wavelength 0.71073
_diffrn_reflns_av_R_equivalents 0.0150
_diffrn_reflns_av_sigmaI/netI 0.0287
_diffrn_reflns_limit_h_max 4
_diffrn_reflns_limit_h_min -7
_diffrn_reflns_limit_k_max 8
_diffrn_reflns_limit_k_min -8
_diffrn_reflns_limit_l_max 12
_diffrn_reflns_limit_l_min -14
_diffrn_reflns_number 2486
_diffrn_reflns_theta_full 25.01
_diffrn_reflns_theta_max 25.01
_diffrn_reflns_theta_min 3.14
_diffrn_standards_decay_% 0
_diffrn_standards_interval_count 0
_diffrn_standards_interval_time 0
_diffrn_standards_number 0
_exptl_absorpt_coefficient_mu 1.193
_exptl_absorpt_correction_T_max 0.8229
_exptl_absorpt_correction_T_min 0.7627
_exptl_absorpt_correction_type multi-scan
_exptl_absorpt_process_details
;
CrysAlisPro, Agilent Technologies,
Version 1.171.36.32 (release 02-08-2013 CrysAlis171 .NET)
(compiled Aug  2 2013,16:46:58)
Empirical absorption correction using spherical harmonics,
 implemented in SCALE3 ABSPACK scaling algorithm.
;
_exptl_crystal_colour cyan
_exptl_crystal_density_diffrn 1.756
_exptl_crystal_density_method 'not measured'
_exptl_crystal_description block
_exptl_crystal_F_000 263
_exptl_crystal_size_max 0.24
_exptl_crystal_size_mid 0.21
_exptl_crystal_size_min 0.17
_refine_diff_density_max 0.293
_refine_diff_density_min -0.274
_refine_diff_density_rms 0.064
_refine_ls_extinction_method none
_refine_ls_goodness_of_fit_ref 1.099
_refine_ls_hydrogen_treatment constr
_refine_ls_matrix_type full
_refine_ls_number_parameters 151
_refine_ls_number_reflns 1687
_refine_ls_number_restraints 0
_refine_ls_restrained_S_all 1.099
_refine_ls_R_factor_all 0.0296
_refine_ls_R_factor_gt 0.0282
_refine_ls_shift/su_max 0.000
_refine_ls_shift/su_mean 0.000
_refine_ls_structure_factor_coef Fsqd
_refine_ls_weighting_details 'calc w=1/[\s^2^(Fo^2^)+(0.0295P)^2^+0.4271P] where P=(Fo^2^+2Fc^2^)/3'
_refine_ls_weighting_scheme calc
_refine_ls_wR_factor_gt 0.0690
_refine_ls_wR_factor_ref 0.0698
_reflns_number_gt 1626
_reflns_number_total 1687
_reflns_threshold_expression >2sigma(I)
_cod_data_source_file ja506357n_si_002.cif
_cod_data_source_block 2
_cod_depositor_comments
;
The following automatic conversions were performed:

'_symmetry_cell_setting' value 'Triclinic' changed to 'triclinic'
according to
/usr/data/users/saulius/crontab/automatic-downloads/rss-feeds/ACS/lib/dictionaries/cif_core.dic
dictionary named 'cif_core.dic' version 2.4.2 from 2011-04-26.

Automatic conversion script
Id: cif_fix_values 2281 2013-09-26 08:29:07Z andrius 

 Adding full bibliography for 4122342--4122348.cif.
;
_cod_original_sg_symbol_H-M P-1
_cod_database_code 4122348

loop_
_symmetry_equiv_pos_as_xyz
'x, y, z'
'-x, -y, -z'

loop_
_atom_site_label
_atom_site_type_symbol
_atom_site_fract_x
_atom_site_fract_y
_atom_site_fract_z
_atom_site_U_iso_or_equiv
_atom_site_adp_type
_atom_site_occupancy
_atom_site_symmetry_multiplicity
_atom_site_calc_flag
_atom_site_refinement_flags
Cu1 Cu 0.5000 0.5000 0.0000 0.01047(13) Uani 1 2 d S
O2 O 0.6561(3) 0.0150(2) 0.87111(12) 0.0144(3) Uani 1 1 d .
O1 O 0.9962(3) -0.0625(2) 0.79403(13) 0.0171(4) Uani 1 1 d .
O3 O 0.7719(3) 0.2430(2) 0.01834(12) 0.0140(3) Uani 1 1 d .
H3A H 0.7629 0.1526 -0.0189 0.021 Uiso 1 1 d R
H3B H 0.8499 0.1809 0.0771 0.021 Uiso 1 1 d R
O4 O 0.2839(3) 0.3051(2) -0.05938(12) 0.0144(3) Uani 1 1 d .
H4A H 0.2638 0.2313 -0.0004 0.022 Uiso 1 1 d R
H4B H 0.3819 0.2276 -0.0960 0.022 Uiso 1 1 d R
N1 N 0.4246(3) 0.3594(3) 0.34136(15) 0.0108(4) Uani 1 1 d .
N2 N 0.1968(3) 0.4341(3) 0.31246(15) 0.0134(4) Uani 1 1 d .
N3 N 0.4079(3) 0.4502(3) 0.15963(14) 0.0117(4) Uani 1 1 d .
C8 C 0.1966(4) 0.4871(3) 0.20264(18) 0.0134(5) Uani 1 1 d .
H8 H 0.0641 0.5448 0.1582 0.016 Uiso 1 1 calc R
C9 C 0.5460(4) 0.3702(3) 0.24908(18) 0.0123(5) Uani 1 1 d .
H9 H 0.7037 0.3278 0.2479 0.015 Uiso 1 1 calc R
C5 C 0.5071(4) 0.2813(3) 0.45481(17) 0.0105(4) Uani 1 1 d .
C4 C 0.7369(4) 0.2345(3) 0.47858(18) 0.0133(5) Uani 1 1 d .
H4 H 0.8336 0.2601 0.4223 0.016 Uiso 1 1 calc R
C3 C 0.8200(4) 0.1494(3) 0.58688(18) 0.0129(5) Uani 1 1 d .
H3 H 0.9745 0.1157 0.6029 0.016 Uiso 1 1 calc R
C2 C 0.6777(4) 0.1129(3) 0.67265(18) 0.0115(5) Uani 1 1 d .
C7 C 0.4458(4) 0.1690(3) 0.64813(18) 0.0123(5) Uani 1 1 d .
H7 H 0.3478 0.1499 0.7051 0.015 Uiso 1 1 calc R
C6 C 0.3600(4) 0.2532(3) 0.53936(18) 0.0122(5) Uani 1 1 d .
H6 H 0.2051 0.2906 0.5233 0.015 Uiso 1 1 calc R
C1 C 0.7844(4) 0.0138(3) 0.78803(18) 0.0118(5) Uani 1 1 d .

loop_
_atom_site_aniso_label
_atom_site_aniso_U_11
_atom_site_aniso_U_22
_atom_site_aniso_U_33
_atom_site_aniso_U_23
_atom_site_aniso_U_13
_atom_site_aniso_U_12
Cu1 0.0105(2) 0.0122(2) 0.0071(2) -0.00037(14) 0.00015(14) -0.00199(15)
O2 0.0146(9) 0.0174(8) 0.0102(8) -0.0017(6) 0.0016(6) -0.0042(6)
O1 0.0118(9) 0.0229(8) 0.0125(8) -0.0005(6) -0.0015(6) -0.0007(7)
O3 0.0159(9) 0.0148(8) 0.0098(8) -0.0019(6) -0.0032(6) -0.0025(6)
O4 0.0135(8) 0.0169(8) 0.0124(8) -0.0011(6) 0.0020(6) -0.0047(6)
N1 0.0108(10) 0.0111(9) 0.0104(9) -0.0013(7) -0.0003(7) -0.0037(7)
N2 0.0087(10) 0.0177(9) 0.0128(10) -0.0004(7) -0.0009(7) -0.0039(8)
N3 0.0122(10) 0.0123(9) 0.0099(9) -0.0020(7) 0.0000(7) -0.0027(8)
C8 0.0118(12) 0.0143(10) 0.0133(11) -0.0003(9) -0.0025(9) -0.0038(9)
C9 0.0114(12) 0.0140(10) 0.0111(11) -0.0022(8) 0.0005(9) -0.0034(9)
C5 0.0139(12) 0.0082(10) 0.0090(10) -0.0017(8) 0.0002(9) -0.0029(8)
C4 0.0143(12) 0.0142(10) 0.0112(11) -0.0014(8) 0.0032(9) -0.0048(9)
C3 0.0097(11) 0.0142(11) 0.0149(11) -0.0034(9) 0.0014(9) -0.0033(9)
C2 0.0138(12) 0.0092(10) 0.0110(11) -0.0034(8) -0.0003(9) -0.0023(9)
C7 0.0139(12) 0.0139(10) 0.0095(10) -0.0016(8) 0.0043(9) -0.0055(9)
C6 0.0091(11) 0.0127(10) 0.0155(11) -0.0031(9) -0.0002(9) -0.0041(9)
C1 0.0155(12) 0.0077(10) 0.0124(11) -0.0037(8) -0.0005(9) -0.0029(9)

loop_
_atom_type_symbol
_atom_type_description
_atom_type_scat_dispersion_real
_atom_type_scat_dispersion_imag
_atom_type_scat_source
C C 0.0033 0.0016 'International Tables Vol C Tables 4.2.6.8 and 6.1.1.4'
H H 0.0000 0.0000 'International Tables Vol C Tables 4.2.6.8 and 6.1.1.4'
N N 0.0061 0.0033 'International Tables Vol C Tables 4.2.6.8 and 6.1.1.4'
O O 0.0106 0.0060 'International Tables Vol C Tables 4.2.6.8 and 6.1.1.4'
Cu Cu 0.3201 1.2651 'International Tables Vol C Tables 4.2.6.8 and 6.1.1.4'

loop_
_geom_angle_atom_site_label_1
_geom_angle_atom_site_label_2
_geom_angle_atom_site_label_3
_geom_angle
_geom_angle_site_symmetry_1
_geom_angle_site_symmetry_3
N3 Cu1 N3 180.00(10) . 2_665
N3 Cu1 O3 93.83(7) . .
N3 Cu1 O3 86.17(7) 2_665 .
N3 Cu1 O3 86.17(7) . 2_665
N3 Cu1 O3 93.83(7) 2_665 2_665
O3 Cu1 O3 180.00(8) . 2_665
N3 Cu1 O4 91.67(6) . .
N3 Cu1 O4 88.33(6) 2_665 .
O3 Cu1 O4 88.48(6) . .
O3 Cu1 O4 91.52(6) 2_665 .
N3 Cu1 O4 88.33(6) . 2_665
N3 Cu1 O4 91.67(6) 2_665 2_665
O3 Cu1 O4 91.52(6) . 2_665
O3 Cu1 O4 88.48(6) 2_665 2_665
O4 Cu1 O4 180.00(7) . 2_665
Cu1 O3 H3A 114.5 . .
Cu1 O3 H3B 128.5 . .
H3A O3 H3B 107.0 . .
Cu1 O4 H4A 105.1 . .
Cu1 O4 H4B 99.8 . .
H4A O4 H4B 106.9 . .
C9 N1 N2 109.82(17) . .
C9 N1 C5 127.66(19) . .
N2 N1 C5 122.51(18) . .
C8 N2 N1 102.65(17) . .
C9 N3 C8 103.92(18) . .
C9 N3 Cu1 126.27(16) . .
C8 N3 Cu1 129.80(15) . .
N2 C8 N3 114.01(19) . .
N2 C8 H8 123.0 . .
N3 C8 H8 123.0 . .
N3 C9 N1 109.6(2) . .
N3 C9 H9 125.2 . .
N1 C9 H9 125.2 . .
C4 C5 C6 120.8(2) . .
C4 C5 N1 118.62(19) . .
C6 C5 N1 120.5(2) . .
C3 C4 C5 119.0(2) . .
C3 C4 H4 120.5 . .
C5 C4 H4 120.5 . .
C4 C3 C2 121.4(2) . .
C4 C3 H3 119.3 . .
C2 C3 H3 119.3 . .
C3 C2 C7 118.7(2) . .
C3 C2 C1 117.8(2) . .
C7 C2 C1 123.5(2) . .
C6 C7 C2 120.5(2) . .
C6 C7 H7 119.8 . .
C2 C7 H7 119.8 . .
C5 C6 C7 119.4(2) . .
C5 C6 H6 120.3 . .
C7 C6 H6 120.3 . .
O1 C1 O2 124.7(2) . .
O1 C1 C2 116.77(19) . .
O2 C1 C2 118.5(2) . .

loop_
_geom_bond_atom_site_label_1
_geom_bond_atom_site_label_2
_geom_bond_distance
_geom_bond_site_symmetry_2
Cu1 N3 2.0001(17) .
Cu1 N3 2.0001(17) 2_665
Cu1 O3 2.0105(15) .
Cu1 O3 2.0105(15) 2_665
Cu1 O4 2.3739(15) .
Cu1 O4 2.3739(15) 2_665
O2 C1 1.264(3) .
O1 C1 1.252(3) .
O3 H3A 0.8399 .
O3 H3B 0.8399 .
O4 H4A 0.8400 .
O4 H4B 0.8400 .
N1 C9 1.335(3) .
N1 N2 1.375(3) .
N1 C5 1.426(3) .
N2 C8 1.313(3) .
N3 C9 1.322(3) .
N3 C8 1.363(3) .
C8 H8 0.9300 .
C9 H9 0.9300 .
C5 C4 1.386(3) .
C5 C6 1.387(3) .
C4 C3 1.379(3) .
C4 H4 0.9300 .
C3 C2 1.391(3) .
C3 H3 0.9300 .
C2 C7 1.393(3) .
C2 C1 1.511(3) .
C7 C6 1.387(3) .
C7 H7 0.9300 .
C6 H6 0.9300 .

loop_
_geom_torsion_atom_site_label_1
_geom_torsion_atom_site_label_2
_geom_torsion_atom_site_label_3
_geom_torsion_atom_site_label_4
_geom_torsion
_geom_torsion_site_symmetry_1
C9 N1 N2 C8 -0.4(2) .
C5 N1 N2 C8 -179.56(18) .
O3 Cu1 N3 C9 36.52(17) .
O3 Cu1 N3 C9 -143.48(17) 2_665
O4 Cu1 N3 C9 125.10(17) .
O4 Cu1 N3 C9 -54.90(17) 2_665
O3 Cu1 N3 C8 -143.12(18) .
O3 Cu1 N3 C8 36.88(18) 2_665
O4 Cu1 N3 C8 -54.53(18) .
O4 Cu1 N3 C8 125.47(18) 2_665
N1 N2 C8 N3 0.4(2) .
C9 N3 C8 N2 -0.2(2) .
Cu1 N3 C8 N2 179.45(14) .
C8 N3 C9 N1 -0.1(2) .
Cu1 N3 C9 N1 -179.76(13) .
N2 N1 C9 N3 0.3(2) .
C5 N1 C9 N3 179.38(18) .
C9 N1 C5 C4 9.4(3) .
N2 N1 C5 C4 -171.60(18) .
C9 N1 C5 C6 -170.65(19) .
N2 N1 C5 C6 8.3(3) .
C6 C5 C4 C3 3.3(3) .
N1 C5 C4 C3 -176.83(18) .
C5 C4 C3 C2 -1.0(3) .
C4 C3 C2 C7 -1.6(3) .
C4 C3 C2 C1 178.34(18) .
C3 C2 C7 C6 2.1(3) .
C1 C2 C7 C6 -177.83(18) .
C4 C5 C6 C7 -2.8(3) .
N1 C5 C6 C7 177.33(18) .
C2 C7 C6 C5 0.0(3) .
C3 C2 C1 O1 -12.5(3) .
C7 C2 C1 O1 167.43(19) .
C3 C2 C1 O2 166.78(18) .
C7 C2 C1 O2 -13.3(3) .
